data_8105236
loop_
_publ_author_name
'Yu, Qing'
'Zhang, Qi-Long'
'Xu, Hong'
'Huang, Ya-Li'

_publ_section_title
;
 Crystal structure of
 (E)-3-(2-(2-hydroxy-4-methoxystyryl)-3,3-dimethyl-3H-indol-1-ium-1-yl)propane-1-sulfonate
 monohydrate, C22H25NO5S&#x22C5;H2O
;
_journal_issue 3
_journal_name_full 'Zeitschrift f\"ur Kristallographie - New Crystal Structures'
_journal_page_first 615
_journal_page_last 616
_journal_paper_doi 10.1515/ncrs-2019-0854
_journal_volume 235
_journal_year 2020
_chemical_formula_moiety 'C22 H25 N O5 S, H2 O'
_chemical_formula_sum 'C22 H27 N O6 S'
_chemical_formula_weight 433.50
_space_group_crystal_system triclinic
_space_group_IT_number 2
_space_group_name_Hall '-P 1'
_space_group_name_H-M_alt 'P -1'
_atom_sites_solution_hydrogens mixed
_cell_angle_alpha 80.943(2)
_cell_angle_beta 70.890(2)
_cell_angle_gamma 78.105(2)
_cell_formula_units_Z 2
_cell_length_a 8.8121(4)
_cell_length_b 10.6053(4)
_cell_length_c 12.7365(5)
_cell_measurement_reflns_used 9911
_cell_measurement_temperature 302(2)
_cell_measurement_theta_max 28.33
_cell_measurement_theta_min 2.84
_cell_volume 1095.32(8)
_computing_cell_refinement 'SAINT (Brucker, 2012)[2]'
_computing_data_collection 'APEX2 (Brucker, 2012)[2]'
_computing_data_reduction 'SAINT (Brucker, 2012)[2]'
_computing_molecular_graphics 'Diamond 4.0[4]'
_computing_publication_material 'Olex2 (Dolomanov et al., 2009)[1]'
_computing_structure_refinement 'ShelXL (Sheldrick, 2015)[3]'
_diffrn_ambient_temperature 301.72
_diffrn_measured_fraction_theta_full 0.992
_diffrn_measured_fraction_theta_max 0.992
_diffrn_measurement_device_type 'Bruker APEX-II CCD'
_diffrn_measurement_method '\f and \w scans'
_diffrn_radiation_type MoK\a
_diffrn_radiation_wavelength 0.71073
_diffrn_reflns_av_R_equivalents 0.0325
_diffrn_reflns_av_unetI/netI 0.0209
_diffrn_reflns_Laue_measured_fraction_full 0.992
_diffrn_reflns_Laue_measured_fraction_max 0.992
_diffrn_reflns_limit_h_max 10
_diffrn_reflns_limit_h_min -10
_diffrn_reflns_limit_k_max 12
_diffrn_reflns_limit_k_min -12
_diffrn_reflns_limit_l_max 15
_diffrn_reflns_limit_l_min -15
_diffrn_reflns_number 23010
_diffrn_reflns_point_group_measured_fraction_full 0.992
_diffrn_reflns_point_group_measured_fraction_max 0.992
_diffrn_reflns_theta_full 24.998
_diffrn_reflns_theta_max 24.998
_diffrn_reflns_theta_min 2.844
_diffrn_standards_number 0
_exptl_absorpt_coefficient_mu 0.186
_exptl_absorpt_correction_type none
_exptl_crystal_colour ORANGE
_exptl_crystal_density_diffrn 1.314
_exptl_crystal_description BLOCK
_exptl_crystal_F_000 460
_exptl_crystal_size_max 0.25
_exptl_crystal_size_mid 0.24
_exptl_crystal_size_min 0.21
_refine_diff_density_max 0.302
_refine_diff_density_min -0.337
_refine_diff_density_rms 0.034
_refine_ls_extinction_coef .
_refine_ls_extinction_method none
_refine_ls_goodness_of_fit_ref 1.017
_refine_ls_hydrogen_treatment constr
_refine_ls_matrix_type full
_refine_ls_number_parameters 278
_refine_ls_number_reflns 3825
_refine_ls_number_restraints 0
_refine_ls_restrained_S_all 1.017
_refine_ls_R_factor_all 0.0476
_refine_ls_R_factor_gt 0.0378
_refine_ls_shift/su_max 0.000
_refine_ls_shift/su_mean 0.000
_refine_ls_structure_factor_coef Fsqd
_refine_ls_weighting_details 'w=1/[\s^2^(Fo^2^)+(0.0348P)^2^+0.5853P] where P=(Fo^2^+2Fc^2^)/3'
_refine_ls_weighting_scheme calc
_refine_ls_wR_factor_gt 0.0881
_refine_ls_wR_factor_ref 0.0949
_reflns_Friedel_coverage 0.000
_reflns_Friedel_fraction_full .
_reflns_Friedel_fraction_max .
_reflns_number_gt 3231
_reflns_number_total 3825
_reflns_threshold_expression 'I > 2\s(I)'
_cod_data_source_file suppl_ncrs-2019-0854_suppl.cif
_cod_data_source_block a
_cod_original_cell_volume 1095.33(8)
_cod_database_code 8105236
_shelx_space_group_comment
;
The symmetry employed for this shelxl refinement is uniquely defined
by the following loop, which should always be used as a source of
symmetry information in preference to the above space-group names.
They are only intended as comments.
;
_shelx_estimated_absorpt_t_max 0.962
_shelx_estimated_absorpt_t_min 0.955
_olex2_refinement_description
;
1. Fixed Uiso
 At 1.2 times of:
  All C(H) groups, All C(H,H) groups
 At 1.5 times of:
  All C(H,H,H) groups, All O(H) groups, All O(H,H) groups
2.a Free rotating group:
 O6(H6A,H6B)
2.b Secondary CH2 refined with riding coordinates:
 C20(H20A,H20B), C21(H21A,H21B), C22(H22A,H22B)
2.c Aromatic/amide H refined with riding coordinates:
 C3(H3), C4(H4), C7(H7), C8(H8), C9(H9), C15(H15), C16(H16), C17(H17), C18(H18)
2.d Idealised Me refined as rotating group:
 C1(H1A,H1B,H1C), C12(H12A,H12B,H12C), C13(H13A,H13B,H13C)
2.e Idealised tetrahedral OH refined as rotating group:
 O4(H4A)
;

loop_
_space_group_symop_operation_xyz
'x, y, z'
'-x, -y, -z'

loop_
_atom_site_label
_atom_site_type_symbol
_atom_site_fract_x
_atom_site_fract_y
_atom_site_fract_z
_atom_site_U_iso_or_equiv
_atom_site_adp_type
_atom_site_occupancy
_atom_site_site_symmetry_order
_atom_site_calc_flag
_atom_site_refinement_flags_posn
_atom_site_refinement_flags_adp
_atom_site_refinement_flags_occupancy
_atom_site_disorder_assembly
_atom_site_disorder_group
C1 C 0.7225(3) -0.1537(2) 0.7324(2) 0.0725(7) Uani 1 1 d . . . . .
H1A H 0.6275 -0.1901 0.7409 0.109 Uiso 1 1 calc GR . . . .
H1B H 0.6936 -0.0848 0.7796 0.109 Uiso 1 1 calc GR . . . .
H1C H 0.8031 -0.2195 0.7530 0.109 Uiso 1 1 calc GR . . . .
C2 C 0.6965(3) -0.00123(18) 0.57773(18) 0.0480(5) Uani 1 1 d . . . . .
C3 C 0.7698(3) 0.0479(2) 0.46841(18) 0.0525(5) Uani 1 1 d . . . . .
H3 H 0.8736 0.0098 0.4286 0.063 Uiso 1 1 calc R . . . .
C4 C 0.6885(2) 0.15175(18) 0.42058(16) 0.0461(5) Uani 1 1 d . . . . .
H4 H 0.7384 0.1842 0.3479 0.055 Uiso 1 1 calc R . . . .
C5 C 0.5307(2) 0.21173(17) 0.47805(15) 0.0388(4) Uani 1 1 d . . . . .
C6 C 0.4589(2) 0.15868(17) 0.58742(15) 0.0406(4) Uani 1 1 d . . . . .
C7 C 0.5430(2) 0.05369(18) 0.63697(16) 0.0453(5) Uani 1 1 d . . . . .
H7 H 0.4955 0.0208 0.7100 0.054 Uiso 1 1 calc R . . . .
C8 C 0.4470(2) 0.32551(17) 0.43207(15) 0.0401(4) Uani 1 1 d . . . . .
H8 H 0.3382 0.3523 0.4706 0.048 Uiso 1 1 calc R . . . .
C9 C 0.5142(2) 0.39758(18) 0.33651(15) 0.0413(4) Uani 1 1 d . . . . .
H9 H 0.6217 0.3677 0.2972 0.050 Uiso 1 1 calc R . . . .
C10 C 0.4380(2) 0.51299(16) 0.29053(14) 0.0353(4) Uani 1 1 d . . . . .
C11 C 0.2624(2) 0.58216(17) 0.32973(15) 0.0365(4) Uani 1 1 d . . . . .
C12 C 0.1468(2) 0.49850(19) 0.31730(19) 0.0512(5) Uani 1 1 d . . . . .
H12A H 0.1833 0.4737 0.2426 0.077 Uiso 1 1 calc GR . . . .
H12B H 0.0386 0.5473 0.3323 0.077 Uiso 1 1 calc GR . . . .
H12C H 0.1464 0.4223 0.3692 0.077 Uiso 1 1 calc GR . . . .
C13 C 0.2115(3) 0.6219(2) 0.44861(18) 0.0594(6) Uani 1 1 d . . . . .
H13A H 0.2073 0.5458 0.5008 0.089 Uiso 1 1 calc GR . . . .
H13B H 0.1061 0.6753 0.4647 0.089 Uiso 1 1 calc GR . . . .
H13C H 0.2894 0.6694 0.4548 0.089 Uiso 1 1 calc GR . . . .
C14 C 0.2672(2) 0.69969(16) 0.24546(15) 0.0363(4) Uani 1 1 d . . . . .
C15 C 0.1490(2) 0.80458(18) 0.23483(19) 0.0482(5) Uani 1 1 d . . . . .
H15 H 0.0454 0.8122 0.2863 0.058 Uiso 1 1 calc R . . . .
C16 C 0.1881(3) 0.89807(18) 0.1460(2) 0.0565(6) Uani 1 1 d . . . . .
H16 H 0.1094 0.9690 0.1379 0.068 Uiso 1 1 calc R . . . .
C17 C 0.3409(3) 0.88812(18) 0.0697(2) 0.0543(5) Uani 1 1 d . . . . .
H17 H 0.3633 0.9522 0.0105 0.065 Uiso 1 1 calc R . . . .
C18 C 0.4625(2) 0.78443(17) 0.07894(17) 0.0443(5) Uani 1 1 d . . . . .
H18 H 0.5665 0.7772 0.0279 0.053 Uiso 1 1 calc R . . . .
C19 C 0.4201(2) 0.69263(15) 0.16833(15) 0.0350(4) Uani 1 1 d . . . . .
C20 C 0.6880(2) 0.53719(16) 0.13147(15) 0.0368(4) Uani 1 1 d . . . . .
H20A H 0.7537 0.5012 0.1805 0.044 Uiso 1 1 calc R . . . .
H20B H 0.7321 0.6115 0.0861 0.044 Uiso 1 1 calc R . . . .
C21 C 0.6962(2) 0.43617(18) 0.05646(16) 0.0424(4) Uani 1 1 d . . . . .
H21A H 0.6441 0.4770 0.0006 0.051 Uiso 1 1 calc R . . . .
H21B H 0.6348 0.3698 0.1011 0.051 Uiso 1 1 calc R . . . .
C22 C 0.8681(2) 0.37179(17) -0.00242(15) 0.0382(4) Uani 1 1 d . . . . .
H22A H 0.9334 0.4385 -0.0399 0.046 Uiso 1 1 calc R . . . .
H22B H 0.8640 0.3223 -0.0590 0.046 Uiso 1 1 calc R . . . .
N1 N 0.51936(16) 0.57853(13) 0.19847(12) 0.0348(3) Uani 1 1 d . . . . .
O1 O 0.9789(2) 0.34651(14) 0.16596(13) 0.0665(5) Uani 1 1 d . . . . .
O2 O 0.86096(18) 0.17261(14) 0.14282(13) 0.0634(4) Uani 1 1 d . . . . .
O3 O 1.12221(16) 0.21072(13) 0.01802(12) 0.0543(4) Uani 1 1 d . . . . .
O4 O 0.30799(17) 0.21397(14) 0.64349(12) 0.0582(4) Uani 1 1 d . . . . .
H4A H 0.2769 0.1724 0.7043 0.087 Uiso 1 1 calc GR . . . .
O5 O 0.7866(2) -0.10422(14) 0.61911(14) 0.0683(5) Uani 1 1 d . . . . .
O6 O 0.2126(2) 0.07566(15) 0.83634(12) 0.0618(4) Uani 1 1 d . . . . .
H6A H 0.1768 0.0043 0.8508 0.093 Uiso 1 1 d G . . . .
H6B H 0.1740 0.1102 0.8975 0.093 Uiso 1 1 d G . . . .
S1 S 0.96487(5) 0.26731(4) 0.08889(4) 0.03739(14) Uani 1 1 d . . . . .

loop_
_atom_site_aniso_label
_atom_site_aniso_U_11
_atom_site_aniso_U_22
_atom_site_aniso_U_33
_atom_site_aniso_U_23
_atom_site_aniso_U_13
_atom_site_aniso_U_12
C1 0.111(2) 0.0439(12) 0.0783(17) 0.0033(12) -0.0635(16) 0.0037(13)
C2 0.0527(12) 0.0350(10) 0.0614(13) -0.0023(9) -0.0302(10) 0.0009(9)
C3 0.0465(12) 0.0468(11) 0.0591(13) -0.0098(10) -0.0140(10) 0.0038(9)
C4 0.0481(11) 0.0435(10) 0.0429(11) -0.0021(8) -0.0108(9) -0.0062(9)
C5 0.0418(10) 0.0360(9) 0.0398(10) 0.0023(8) -0.0159(8) -0.0081(8)
C6 0.0396(10) 0.0375(9) 0.0436(10) 0.0025(8) -0.0142(8) -0.0061(8)
C7 0.0524(12) 0.0393(10) 0.0450(11) 0.0084(8) -0.0215(9) -0.0075(9)
C8 0.0380(10) 0.0405(10) 0.0420(10) 0.0017(8) -0.0147(8) -0.0076(8)
C9 0.0355(10) 0.0422(10) 0.0421(10) 0.0049(8) -0.0118(8) -0.0042(8)
C10 0.0328(9) 0.0351(9) 0.0373(9) -0.0002(7) -0.0106(7) -0.0066(7)
C11 0.0295(9) 0.0378(9) 0.0405(10) -0.0054(8) -0.0074(7) -0.0061(7)
C12 0.0429(11) 0.0456(11) 0.0686(14) 0.0000(10) -0.0203(10) -0.0137(9)
C13 0.0592(14) 0.0645(14) 0.0493(12) -0.0150(11) -0.0074(10) -0.0067(11)
C14 0.0304(9) 0.0316(9) 0.0488(10) -0.0077(8) -0.0134(8) -0.0042(7)
C15 0.0321(10) 0.0384(10) 0.0737(14) -0.0141(10) -0.0164(9) 0.0019(8)
C16 0.0462(12) 0.0306(10) 0.0976(17) -0.0014(10) -0.0359(12) 0.0019(8)
C17 0.0553(13) 0.0331(10) 0.0801(15) 0.0129(10) -0.0350(12) -0.0103(9)
C18 0.0399(10) 0.0363(10) 0.0549(12) 0.0066(9) -0.0160(9) -0.0080(8)
C19 0.0313(9) 0.0278(8) 0.0468(10) -0.0011(7) -0.0158(8) -0.0020(7)
C20 0.0248(8) 0.0334(9) 0.0461(10) 0.0035(8) -0.0075(7) -0.0027(7)
C21 0.0325(9) 0.0476(11) 0.0473(11) -0.0020(9) -0.0168(8) -0.0018(8)
C22 0.0391(10) 0.0381(9) 0.0375(9) -0.0015(8) -0.0143(8) -0.0041(8)
N1 0.0267(7) 0.0309(7) 0.0413(8) 0.0031(6) -0.0078(6) -0.0019(6)
O1 0.0892(12) 0.0489(8) 0.0763(10) -0.0212(8) -0.0589(9) 0.0228(8)
O2 0.0597(9) 0.0478(8) 0.0651(10) 0.0151(7) -0.0030(8) -0.0125(7)
O3 0.0413(8) 0.0475(8) 0.0574(9) 0.0024(7) -0.0051(6) 0.0070(6)
O4 0.0467(8) 0.0572(9) 0.0502(8) 0.0163(7) -0.0044(7) 0.0027(7)
O5 0.0718(11) 0.0512(9) 0.0806(11) 0.0026(8) -0.0398(9) 0.0130(8)
O6 0.0703(11) 0.0571(9) 0.0479(8) 0.0065(7) -0.0041(8) -0.0199(8)
S1 0.0390(3) 0.0280(2) 0.0395(3) -0.00024(18) -0.01047(19) 0.00211(17)

loop_
_atom_type_symbol
_atom_type_description
_atom_type_scat_dispersion_real
_atom_type_scat_dispersion_imag
_atom_type_scat_source
C C 0.0033 0.0016 'International Tables Vol C Tables 4.2.6.8 and 6.1.1.4'
H H 0.0000 0.0000 'International Tables Vol C Tables 4.2.6.8 and 6.1.1.4'
N N 0.0061 0.0033 'International Tables Vol C Tables 4.2.6.8 and 6.1.1.4'
O O 0.0106 0.0060 'International Tables Vol C Tables 4.2.6.8 and 6.1.1.4'
S S 0.1246 0.1234 'International Tables Vol C Tables 4.2.6.8 and 6.1.1.4'

loop_
_geom_angle_atom_site_label_1
_geom_angle_atom_site_label_2
_geom_angle_atom_site_label_3
_geom_angle
_geom_angle_site_symmetry_1
_geom_angle_site_symmetry_3
H1A C1 H1B 109.5 . .
H1A C1 H1C 109.5 . .
H1B C1 H1C 109.5 . .
O5 C1 H1A 109.5 . .
O5 C1 H1B 109.5 . .
O5 C1 H1C 109.5 . .
C7 C2 C3 120.70(17) . .
O5 C2 C3 115.63(19) . .
O5 C2 C7 123.67(19) . .
C2 C3 H3 120.2 . .
C4 C3 C2 119.54(19) . .
C4 C3 H3 120.2 . .
C3 C4 H4 119.0 . .
C3 C4 C5 121.90(19) . .
C5 C4 H4 119.0 . .
C4 C5 C8 122.85(17) . .
C6 C5 C4 117.24(16) . .
C6 C5 C8 119.84(17) . .
C7 C6 C5 120.86(17) . .
O4 C6 C5 118.19(16) . .
O4 C6 C7 120.93(17) . .
C2 C7 C6 119.74(18) . .
C2 C7 H7 120.1 . .
C6 C7 H7 120.1 . .
C5 C8 H8 117.5 . .
C9 C8 C5 124.98(18) . .
C9 C8 H8 117.5 . .
C8 C9 H9 116.6 . .
C8 C9 C10 126.79(17) . .
C10 C9 H9 116.6 . .
C9 C10 C11 129.58(16) . .
N1 C10 C9 121.19(16) . .
N1 C10 C11 109.23(14) . .
C10 C11 C12 109.95(15) . .
C10 C11 C13 113.31(16) . .
C13 C11 C12 111.53(16) . .
C14 C11 C10 101.20(13) . .
C14 C11 C12 109.43(15) . .
C14 C11 C13 110.93(15) . .
C11 C12 H12A 109.5 . .
C11 C12 H12B 109.5 . .
C11 C12 H12C 109.5 . .
H12A C12 H12B 109.5 . .
H12A C12 H12C 109.5 . .
H12B C12 H12C 109.5 . .
C11 C13 H13A 109.5 . .
C11 C13 H13B 109.5 . .
C11 C13 H13C 109.5 . .
H13A C13 H13B 109.5 . .
H13A C13 H13C 109.5 . .
H13B C13 H13C 109.5 . .
C15 C14 C11 131.45(17) . .
C19 C14 C11 109.53(14) . .
C19 C14 C15 119.02(17) . .
C14 C15 H15 120.7 . .
C14 C15 C16 118.61(19) . .
C16 C15 H15 120.7 . .
C15 C16 H16 119.4 . .
C17 C16 C15 121.25(18) . .
C17 C16 H16 119.4 . .
C16 C17 H17 119.3 . .
C16 C17 C18 121.39(19) . .
C18 C17 H17 119.3 . .
C17 C18 H18 121.9 . .
C19 C18 C17 116.12(18) . .
C19 C18 H18 121.9 . .
C14 C19 C18 123.61(16) . .
C14 C19 N1 108.26(15) . .
C18 C19 N1 128.12(16) . .
H20A C20 H20B 108.1 . .
C21 C20 H20A 109.5 . .
C21 C20 H20B 109.5 . .
N1 C20 H20A 109.5 . .
N1 C20 H20B 109.5 . .
N1 C20 C21 110.56(14) . .
C20 C21 H21A 108.7 . .
C20 C21 H21B 108.7 . .
C20 C21 C22 114.28(15) . .
H21A C21 H21B 107.6 . .
C22 C21 H21A 108.7 . .
C22 C21 H21B 108.7 . .
C21 C22 H22A 108.8 . .
C21 C22 H22B 108.8 . .
C21 C22 S1 113.61(13) . .
H22A C22 H22B 107.7 . .
S1 C22 H22A 108.8 . .
S1 C22 H22B 108.8 . .
C10 N1 C19 111.69(14) . .
C10 N1 C20 125.28(14) . .
C19 N1 C20 122.96(14) . .
C6 O4 H4A 109.5 . .
C2 O5 C1 118.22(18) . .
H6A O6 H6B 104.5 . .
O1 S1 C22 106.82(8) . .
O1 S1 O2 112.69(10) . .
O1 S1 O3 112.45(10) . .
O2 S1 C22 105.95(9) . .
O2 S1 O3 112.55(9) . .
O3 S1 C22 105.72(8) . .

loop_
_geom_bond_atom_site_label_1
_geom_bond_atom_site_label_2
_geom_bond_distance
_geom_bond_site_symmetry_2
C1 H1A 0.9600 .
C1 H1B 0.9600 .
C1 H1C 0.9600 .
C1 O5 1.423(3) .
C2 C3 1.396(3) .
C2 C7 1.372(3) .
C2 O5 1.355(2) .
C3 H3 0.9300 .
C3 C4 1.359(3) .
C4 H4 0.9300 .
C4 C5 1.411(3) .
C5 C6 1.407(3) .
C5 C8 1.427(2) .
C6 C7 1.390(2) .
C6 O4 1.346(2) .
C7 H7 0.9300 .
C8 H8 0.9300 .
C8 C9 1.356(2) .
C9 H9 0.9300 .
C9 C10 1.409(2) .
C10 C11 1.524(2) .
C10 N1 1.331(2) .
C11 C12 1.541(2) .
C11 C13 1.533(3) .
C11 C14 1.509(2) .
C12 H12A 0.9600 .
C12 H12B 0.9600 .
C12 H12C 0.9600 .
C13 H13A 0.9600 .
C13 H13B 0.9600 .
C13 H13C 0.9600 .
C14 C15 1.381(2) .
C14 C19 1.379(2) .
C15 H15 0.9300 .
C15 C16 1.383(3) .
C16 H16 0.9300 .
C16 C17 1.373(3) .
C17 H17 0.9300 .
C17 C18 1.388(3) .
C18 H18 0.9300 .
C18 C19 1.381(2) .
C19 N1 1.419(2) .
C20 H20A 0.9700 .
C20 H20B 0.9700 .
C20 C21 1.520(3) .
C20 N1 1.466(2) .
C21 H21A 0.9700 .
C21 H21B 0.9700 .
C21 C22 1.521(2) .
C22 H22A 0.9700 .
C22 H22B 0.9700 .
C22 S1 1.7781(17) .
O1 S1 1.4377(15) .
O2 S1 1.4384(15) .
O3 S1 1.4510(14) .
O4 H4A 0.8200 .
O6 H6A 0.8500 .
O6 H6B 0.8501 .

loop_
_geom_hbond_atom_site_label_D
_geom_hbond_atom_site_label_H
_geom_hbond_atom_site_label_A
_geom_hbond_distance_DH
_geom_hbond_distance_HA
_geom_hbond_distance_DA
_geom_hbond_angle_DHA
_geom_hbond_site_symmetry_A
C1 H1C O1 0.96 2.52 3.458(3) 165.0 2_756
C7 H7 O6 0.93 2.49 3.170(3) 129.8 .
C18 H18 O3 0.93 2.64 3.467(2) 148.9 2_765
C20 H20A O1 0.97 2.28 3.029(2) 133.8 .
C20 H20B O3 0.97 2.46 3.424(2) 171.5 2_765
O4 H4A O6 0.82 1.81 2.6294(19) 178.0 .
O6 H6A O2 0.85 1.96 2.792(2) 167.1 2_656
O6 H6B O3 0.85 1.89 2.722(2) 167.5 1_456

loop_
_geom_torsion_atom_site_label_1
_geom_torsion_atom_site_label_2
_geom_torsion_atom_site_label_3
_geom_torsion_atom_site_label_4
_geom_torsion
_geom_torsion_site_symmetry_1
_geom_torsion_site_symmetry_2
_geom_torsion_site_symmetry_3
_geom_torsion_site_symmetry_4
C2 C3 C4 C5 -0.3(3) . . . .
C3 C2 C7 C6 0.5(3) . . . .
C3 C2 O5 C1 176.23(19) . . . .
C3 C4 C5 C6 -0.7(3) . . . .
C3 C4 C5 C8 176.06(18) . . . .
C4 C5 C6 C7 1.7(3) . . . .
C4 C5 C6 O4 -179.61(17) . . . .
C4 C5 C8 C9 -8.6(3) . . . .
C5 C6 C7 C2 -1.6(3) . . . .
C5 C8 C9 C10 -177.39(18) . . . .
C6 C5 C8 C9 168.09(18) . . . .
C7 C2 C3 C4 0.4(3) . . . .
C7 C2 O5 C1 -3.8(3) . . . .
C8 C5 C6 C7 -175.19(17) . . . .
C8 C5 C6 O4 3.5(3) . . . .
C8 C9 C10 C11 -4.1(3) . . . .
C8 C9 C10 N1 176.80(18) . . . .
C9 C10 C11 C12 -66.2(2) . . . .
C9 C10 C11 C13 59.3(3) . . . .
C9 C10 C11 C14 178.13(18) . . . .
C9 C10 N1 C19 -178.86(16) . . . .
C9 C10 N1 C20 4.1(3) . . . .
C10 C11 C14 C15 -177.95(19) . . . .
C10 C11 C14 C19 2.65(18) . . . .
C11 C10 N1 C19 1.9(2) . . . .
C11 C10 N1 C20 -175.15(15) . . . .
C11 C14 C15 C16 -178.51(19) . . . .
C11 C14 C19 C18 178.58(17) . . . .
C11 C14 C19 N1 -1.73(19) . . . .
C12 C11 C14 C15 66.0(2) . . . .
C12 C11 C14 C19 -113.37(17) . . . .
C13 C11 C14 C15 -57.4(3) . . . .
C13 C11 C14 C19 123.16(17) . . . .
C14 C15 C16 C17 -0.2(3) . . . .
C14 C19 N1 C10 -0.1(2) . . . .
C14 C19 N1 C20 177.01(15) . . . .
C15 C14 C19 C18 -0.9(3) . . . .
C15 C14 C19 N1 178.79(16) . . . .
C15 C16 C17 C18 -0.5(3) . . . .
C16 C17 C18 C19 0.4(3) . . . .
C17 C18 C19 C14 0.3(3) . . . .
C17 C18 C19 N1 -179.37(18) . . . .
C18 C19 N1 C10 179.54(18) . . . .
C18 C19 N1 C20 -3.3(3) . . . .
C19 C14 C15 C16 0.8(3) . . . .
C20 C21 C22 S1 69.77(18) . . . .
C21 C20 N1 C10 79.2(2) . . . .
C21 C20 N1 C19 -97.54(18) . . . .
C21 C22 S1 O1 -62.72(16) . . . .
C21 C22 S1 O2 57.65(15) . . . .
C21 C22 S1 O3 177.30(13) . . . .
N1 C10 C11 C12 112.91(17) . . . .
N1 C10 C11 C13 -121.53(17) . . . .
N1 C10 C11 C14 -2.72(18) . . . .
N1 C20 C21 C22 -170.71(14) . . . .
O4 C6 C7 C2 179.71(18) . . . .
O5 C2 C3 C4 -179.57(18) . . . .
O5 C2 C7 C6 -179.47(18) . . . .
